data_4508085
loop_
_publ_author_name
'Liu, Yi-Fu'
'Hou, Guang-Feng'
'Yu, Ying-Hui'
'Yan, Peng-Fei'
'Li, Jian-Yue'
'Li, Guang-Ming'
'Gao, Jin-Sheng'

_publ_section_title
;
 pH-Dependent Syntheses, Luminescent, and Magnetic Properties of
 Two-Dimensional Framework Lanthanide Carboxyarylphosphonate Complexes
;
_journal_issue 8
_journal_name_full 'Crystal Growth &amp; Design'
_journal_page_first 3816
_journal_paper_doi 10.1021/cg400877g
_journal_volume 13
_journal_year 2013
_chemical_formula_moiety 'C16 H17 O11 P2 Pr'
_chemical_formula_sum 'C16 H17 O11 P2 Pr'
_chemical_formula_weight 588.15
_chemical_name_systematic
; 
 ? 
;
_space_group_IT_number 2
_symmetry_cell_setting triclinic
_symmetry_space_group_name_Hall '-P 1'
_symmetry_space_group_name_H-M 'P -1'
_atom_sites_solution_hydrogens geom
_atom_sites_solution_primary direct
_atom_sites_solution_secondary difmap
_audit_creation_method SHELXL-97
_cell_angle_alpha 104.92(3)
_cell_angle_beta 92.48(3)
_cell_angle_gamma 97.31(3)
_cell_formula_units_Z 2
_cell_length_a 5.7330(11)
_cell_length_b 9.5336(19)
_cell_length_c 18.320(4)
_cell_measurement_reflns_used 9150
_cell_measurement_temperature 293(2)
_cell_measurement_theta_max 27.48
_cell_measurement_theta_min 3.46
_cell_volume 956.7(4)
_computing_cell_refinement 'RAPID-AUTO (Rigaku 1998 <i>RAPID-AUTO</i>)'
_computing_data_collection 'RAPID-AUTO (Rigaku 1998 <i>RAPID-AUTO</i>)'
_computing_data_reduction 'CrystalClear (Rigaku/MSC and Rigaku Corporation, 2002)'
_computing_molecular_graphics 'SHELXTL (Sheldrick, 2008)'
_computing_publication_material SHELXL-97
_computing_structure_refinement 'SHELXL-97 (Sheldrick, 2008)'
_computing_structure_solution 'SHELXS-97 (Sheldrick, 2008)'
_diffrn_ambient_temperature 293(2)
_diffrn_measured_fraction_theta_full 0.990
_diffrn_measured_fraction_theta_max 0.990
_diffrn_measurement_device_type 'Rigaku RAXIS-RAPID'
_diffrn_measurement_method '\w scan'
_diffrn_radiation_monochromator graphite
_diffrn_radiation_source 'fine-focus sealed tube'
_diffrn_radiation_type MoK\a
_diffrn_radiation_wavelength 0.71073
_diffrn_reflns_av_R_equivalents 0.0222
_diffrn_reflns_av_sigmaI/netI 0.0272
_diffrn_reflns_limit_h_max 7
_diffrn_reflns_limit_h_min -7
_diffrn_reflns_limit_k_max 11
_diffrn_reflns_limit_k_min -12
_diffrn_reflns_limit_l_max 23
_diffrn_reflns_limit_l_min -23
_diffrn_reflns_number 9441
_diffrn_reflns_theta_full 27.48
_diffrn_reflns_theta_max 27.48
_diffrn_reflns_theta_min 3.46
_diffrn_standards_decay_% 0
_diffrn_standards_interval_count 0
_diffrn_standards_interval_time 0
_diffrn_standards_number 0
_exptl_absorpt_coefficient_mu 2.775
_exptl_absorpt_correction_T_max 0.6250
_exptl_absorpt_correction_T_min 0.4522
_exptl_absorpt_correction_type multi-scan
_exptl_absorpt_process_details 'ABSCOR (Higashi, 1995)'
_exptl_crystal_colour colorless
_exptl_crystal_density_diffrn 2.042
_exptl_crystal_density_method 'not measured'
_exptl_crystal_description rod
_exptl_crystal_F_000 580
_exptl_crystal_size_max 0.34
_exptl_crystal_size_mid 0.22
_exptl_crystal_size_min 0.19
_refine_diff_density_max 0.549
_refine_diff_density_min -0.534
_refine_diff_density_rms 0.083
_refine_ls_extinction_method none
_refine_ls_goodness_of_fit_ref 1.094
_refine_ls_hydrogen_treatment constr
_refine_ls_matrix_type full
_refine_ls_number_parameters 274
_refine_ls_number_reflns 4363
_refine_ls_number_restraints 0
_refine_ls_restrained_S_all 1.094
_refine_ls_R_factor_all 0.0185
_refine_ls_R_factor_gt 0.0177
_refine_ls_shift/su_max 0.001
_refine_ls_shift/su_mean 0.000
_refine_ls_structure_factor_coef Fsqd
_refine_ls_weighting_details 'calc w=1/[\s^2^(Fo^2^)+(0.0161P)^2^+0.7401P] where P=(Fo^2^+2Fc^2^)/3'
_refine_ls_weighting_scheme calc
_refine_ls_wR_factor_gt 0.0443
_refine_ls_wR_factor_ref 0.0445
_reflns_number_gt 4217
_reflns_number_total 4363
_reflns_threshold_expression >2sigma(I)
_cod_data_source_file cg400877g_si_002.cif
_cod_data_source_block 3
_cod_original_cell_volume 956.7(3)
_cod_database_code 4508085

loop_
_symmetry_equiv_pos_as_xyz
'x, y, z'
'-x, -y, -z'

loop_
_atom_site_label
_atom_site_type_symbol
_atom_site_fract_x
_atom_site_fract_y
_atom_site_fract_z
_atom_site_U_iso_or_equiv
_atom_site_adp_type
_atom_site_occupancy
_atom_site_symmetry_multiplicity
_atom_site_calc_flag
_atom_site_refinement_flags
C1 C 0.2691(4) 1.0987(2) 0.25620(11) 0.0210(4) Uani 1 1 d .
C2 C 0.4295(4) 1.0860(3) 0.31256(14) 0.0306(5) Uani 1 1 d .
H2 H 0.5849 1.1305 0.3155 0.037 Uiso 1 1 calc R
C3 C 0.3619(5) 1.0084(3) 0.36445(14) 0.0331(5) Uani 1 1 d .
H3 H 0.4716 1.0014 0.4018 0.040 Uiso 1 1 calc R
C4 C 0.1318(4) 0.9413(2) 0.36073(12) 0.0249(4) Uani 1 1 d .
C5 C -0.0302(4) 0.9502(3) 0.30356(13) 0.0272(5) Uani 1 1 d .
H5 H -0.1845 0.9033 0.2999 0.033 Uiso 1 1 calc R
C6 C 0.0390(4) 1.0289(3) 0.25206(13) 0.0272(5) Uani 1 1 d .
H6 H -0.0701 1.0350 0.2143 0.033 Uiso 1 1 calc R
C7 C 0.3495(4) 1.1927(2) 0.20481(11) 0.0233(4) Uani 1 1 d .
H7A H 0.4996 1.2501 0.2270 0.028 Uiso 1 1 calc R
H7B H 0.2376 1.2612 0.2055 0.028 Uiso 1 1 calc R
C8 C 0.0620(5) 0.8612(3) 0.41802(13) 0.0279(5) Uani 1 1 d .
C9 C 0.1825(4) 0.5771(2) 0.26214(11) 0.0206(4) Uani 1 1 d .
C10 C 0.3673(4) 0.5819(3) 0.31525(13) 0.0279(5) Uani 1 1 d .
H10 H 0.5141 0.6342 0.3130 0.034 Uiso 1 1 calc R
C11 C 0.3339(4) 0.5090(3) 0.37170(13) 0.0300(5) Uani 1 1 d .
H11 H 0.4582 0.5126 0.4068 0.036 Uiso 1 1 calc R
C12 C 0.1165(4) 0.4315(2) 0.37559(12) 0.0245(4) Uani 1 1 d .
C13 C -0.0694(4) 0.4281(3) 0.32311(14) 0.0299(5) Uani 1 1 d .
H13 H -0.2170 0.3774 0.3260 0.036 Uiso 1 1 calc R
C14 C -0.0355(4) 0.4996(3) 0.26697(13) 0.0291(5) Uani 1 1 d .
H14 H -0.1602 0.4958 0.2320 0.035 Uiso 1 1 calc R
C15 C 0.2139(4) 0.6545(2) 0.20032(12) 0.0218(4) Uani 1 1 d .
H15A H 0.3478 0.7317 0.2159 0.026 Uiso 1 1 calc R
H15B H 0.0752 0.7007 0.1950 0.026 Uiso 1 1 calc R
C16 C 0.0735(5) 0.3509(3) 0.43438(13) 0.0282(5) Uani 1 1 d .
Pr1 Pr 0.125793(17) 0.804372(10) 0.000399(5) 0.01259(4) Uani 1 1 d .
O1 O 0.4617(3) 0.95482(16) 0.09539(9) 0.0229(3) Uani 1 1 d .
O2 O 0.1423(2) 1.07649(15) 0.06163(8) 0.0178(3) Uani 1 1 d .
O3 O 0.5625(3) 1.21381(16) 0.08168(9) 0.0211(3) Uani 1 1 d .
O4 O 0.2201(4) 0.8624(3) 0.46855(12) 0.0544(6) Uani 1 1 d .
H4 H 0.1619 0.8236 0.4999 0.082 Uiso 1 1 calc R
O5 O -0.1470(4) 0.7973(2) 0.41423(12) 0.0454(5) Uani 1 1 d .
O6 O 0.2572(3) 0.62947(16) 0.05316(9) 0.0230(3) Uani 1 1 d .
O7 O 0.5207(3) 0.50333(17) 0.11894(10) 0.0250(3) Uani 1 1 d .
H7 H 0.5192 0.4143 0.1089 0.037 Uiso 1 1 calc R
O8 O 0.0889(3) 0.39861(16) 0.08982(8) 0.0209(3) Uani 1 1 d .
O9 O 0.2420(4) 0.3495(3) 0.48079(12) 0.0493(6) Uani 1 1 d .
H9 H 0.1926 0.3079 0.5122 0.074 Uiso 1 1 calc R
O10 O -0.1315(4) 0.2866(3) 0.43471(13) 0.0547(6) Uani 1 1 d .
O11 O -0.2047(3) 0.77399(18) 0.08157(10) 0.0272(3) Uani 1 1 d .
H111 H -0.2753 0.6901 0.0845 0.041 Uiso 1 1 d R
H112 H -0.3177 0.8264 0.0863 0.041 Uiso 1 1 d R
P1 P 0.38506(8) 1.10549(5) 0.10704(3) 0.01304(10) Uani 1 1 d .
P2 P 0.25976(9) 0.53836(5) 0.10935(3) 0.01411(10) Uani 1 1 d .

loop_
_atom_site_aniso_label
_atom_site_aniso_U_11
_atom_site_aniso_U_22
_atom_site_aniso_U_33
_atom_site_aniso_U_23
_atom_site_aniso_U_13
_atom_site_aniso_U_12
C1 0.0304(11) 0.0181(10) 0.0150(9) 0.0046(8) 0.0050(8) 0.0042(8)
C2 0.0254(11) 0.0391(13) 0.0302(12) 0.0185(11) -0.0006(9) -0.0030(10)
C3 0.0324(13) 0.0418(14) 0.0283(12) 0.0193(11) -0.0049(10) -0.0014(11)
C4 0.0335(12) 0.0226(11) 0.0205(10) 0.0087(9) 0.0067(9) 0.0034(9)
C5 0.0248(11) 0.0294(12) 0.0282(11) 0.0110(10) 0.0028(9) -0.0002(9)
C6 0.0280(11) 0.0307(12) 0.0242(11) 0.0110(9) -0.0020(9) 0.0032(9)
C7 0.0382(12) 0.0160(9) 0.0153(9) 0.0046(8) 0.0036(9) 0.0004(9)
C8 0.0375(13) 0.0262(11) 0.0207(10) 0.0087(9) 0.0041(9) 0.0012(10)
C9 0.0274(11) 0.0187(10) 0.0159(9) 0.0040(8) 0.0025(8) 0.0051(8)
C10 0.0260(11) 0.0320(12) 0.0249(11) 0.0110(10) -0.0014(9) -0.0053(9)
C11 0.0303(12) 0.0363(13) 0.0239(11) 0.0133(10) -0.0058(9) -0.0018(10)
C12 0.0323(12) 0.0244(11) 0.0173(10) 0.0069(9) 0.0013(9) 0.0031(9)
C13 0.0241(11) 0.0386(13) 0.0282(12) 0.0153(10) 0.0006(9) -0.0033(10)
C14 0.0258(11) 0.0375(13) 0.0256(11) 0.0132(10) -0.0026(9) 0.0020(10)
C15 0.0316(11) 0.0156(9) 0.0177(9) 0.0035(8) 0.0022(8) 0.0036(8)
C16 0.0364(13) 0.0272(11) 0.0214(10) 0.0090(9) 0.0013(9) 0.0007(10)
Pr1 0.01256(6) 0.01124(6) 0.01483(6) 0.00519(4) 0.00017(4) 0.00162(4)
O1 0.0221(7) 0.0184(7) 0.0268(8) 0.0021(6) -0.0050(6) 0.0079(6)
O2 0.0164(6) 0.0151(7) 0.0221(7) 0.0063(6) -0.0047(5) 0.0020(5)
O3 0.0195(7) 0.0206(7) 0.0219(7) 0.0051(6) 0.0062(6) -0.0021(6)
O4 0.0560(13) 0.0712(15) 0.0428(12) 0.0422(12) -0.0098(10) -0.0169(12)
O5 0.0444(11) 0.0545(13) 0.0412(11) 0.0277(10) 0.0044(9) -0.0102(10)
O6 0.0322(8) 0.0203(7) 0.0215(7) 0.0132(6) 0.0024(6) 0.0065(6)
O7 0.0195(7) 0.0214(8) 0.0347(9) 0.0081(7) -0.0016(6) 0.0051(6)
O8 0.0222(7) 0.0168(7) 0.0215(7) 0.0040(6) -0.0021(6) -0.0026(6)
O9 0.0497(12) 0.0639(14) 0.0401(11) 0.0364(11) -0.0136(9) -0.0117(10)
O10 0.0437(12) 0.0805(17) 0.0478(12) 0.0451(12) -0.0057(10) -0.0168(11)
O11 0.0193(7) 0.0283(8) 0.0382(9) 0.0134(7) 0.0091(7) 0.0069(6)
P1 0.0132(2) 0.0130(2) 0.0130(2) 0.00393(18) -0.00022(17) 0.00143(18)
P2 0.0169(2) 0.0117(2) 0.0144(2) 0.00539(18) -0.00080(18) 0.00117(18)

loop_
_atom_type_symbol
_atom_type_description
_atom_type_scat_dispersion_real
_atom_type_scat_dispersion_imag
_atom_type_scat_source
C C 0.0033 0.0016 'International Tables Vol C Tables 4.2.6.8 and 6.1.1.4'
H H 0.0000 0.0000 'International Tables Vol C Tables 4.2.6.8 and 6.1.1.4'
O O 0.0106 0.0060 'International Tables Vol C Tables 4.2.6.8 and 6.1.1.4'
P P 0.1023 0.0942 'International Tables Vol C Tables 4.2.6.8 and 6.1.1.4'
Pr Pr -0.2180 2.8214 'International Tables Vol C Tables 4.2.6.8 and 6.1.1.4'

loop_
_geom_angle_atom_site_label_1
_geom_angle_atom_site_label_2
_geom_angle_atom_site_label_3
_geom_angle
_geom_angle_site_symmetry_1
_geom_angle_site_symmetry_3
C6 C1 C2 118.3(2) . .
C6 C1 C7 123.0(2) . .
C2 C1 C7 118.6(2) . .
C3 C2 C1 121.2(2) . .
C3 C2 H2 119.4 . .
C1 C2 H2 119.4 . .
C4 C3 C2 120.1(2) . .
C4 C3 H3 120.0 . .
C2 C3 H3 120.0 . .
C3 C4 C5 119.5(2) . .
C3 C4 C8 119.2(2) . .
C5 C4 C8 121.4(2) . .
C6 C5 C4 120.0(2) . .
C6 C5 H5 120.0 . .
C4 C5 H5 120.0 . .
C1 C6 C5 120.9(2) . .
C1 C6 H6 119.6 . .
C5 C6 H6 119.6 . .
C1 C7 P1 119.01(15) . .
C1 C7 H7A 107.6 . .
P1 C7 H7A 107.6 . .
C1 C7 H7B 107.6 . .
P1 C7 H7B 107.6 . .
H7A C7 H7B 107.0 . .
O5 C8 O4 123.8(2) . .
O5 C8 C4 119.6(2) . .
O4 C8 C4 116.6(2) . .
C14 C9 C10 118.8(2) . .
C14 C9 C15 119.52(19) . .
C10 C9 C15 121.7(2) . .
C11 C10 C9 120.5(2) . .
C11 C10 H10 119.7 . .
C9 C10 H10 119.7 . .
C12 C11 C10 120.1(2) . .
C12 C11 H11 120.0 . .
C10 C11 H11 120.0 . .
C11 C12 C13 119.5(2) . .
C11 C12 C16 121.9(2) . .
C13 C12 C16 118.6(2) . .
C14 C13 C12 120.4(2) . .
C14 C13 H13 119.8 . .
C12 C13 H13 119.8 . .
C13 C14 C9 120.7(2) . .
C13 C14 H14 119.6 . .
C9 C14 H14 119.6 . .
C9 C15 P2 114.83(14) . .
C9 C15 H15A 108.6 . .
P2 C15 H15A 108.6 . .
C9 C15 H15B 108.6 . .
P2 C15 H15B 108.6 . .
H15A C15 H15B 107.5 . .
O10 C16 O9 123.3(2) . .
O10 C16 C12 117.4(2) . .
O9 C16 C12 119.3(2) . .
O6 Pr1 O8 84.71(6) . 2_565
O6 Pr1 O3 90.53(6) . 2_675
O8 Pr1 O3 87.36(6) 2_565 2_675
O6 Pr1 O2 158.98(6) . 2_575
O8 Pr1 O2 78.75(5) 2_565 2_575
O3 Pr1 O2 101.48(6) 2_675 2_575
O6 Pr1 O11 81.44(6) . .
O8 Pr1 O11 85.27(6) 2_565 .
O3 Pr1 O11 169.55(5) 2_675 .
O2 Pr1 O11 84.34(5) 2_575 .
O6 Pr1 O2 127.84(5) . .
O8 Pr1 O2 143.91(5) 2_565 .
O3 Pr1 O2 105.19(6) 2_675 .
O2 Pr1 O2 65.74(6) 2_575 .
O11 Pr1 O2 85.07(6) . .
O6 Pr1 O1 77.65(6) . .
O8 Pr1 O1 158.87(5) 2_565 .
O3 Pr1 O1 81.33(6) 2_675 .
O2 Pr1 O1 120.90(5) 2_575 .
O11 Pr1 O1 103.27(6) . .
O2 Pr1 O1 56.99(5) . .
O6 Pr1 P1 103.71(5) . .
O8 Pr1 P1 171.56(4) 2_565 .
O3 Pr1 P1 91.94(5) 2_675 .
O2 Pr1 P1 93.17(4) 2_575 .
O11 Pr1 P1 96.43(5) . .
O2 Pr1 P1 28.80(3) . .
O1 Pr1 P1 28.29(4) . .
P1 O1 Pr1 99.01(7) . .
P1 O2 Pr1 141.93(8) . 2_575
P1 O2 Pr1 99.00(7) . .
Pr1 O2 Pr1 114.26(6) 2_575 .
P1 O3 Pr1 135.76(9) . 2_675
C8 O4 H4 109.5 . .
P2 O6 Pr1 154.85(10) . .
P2 O7 H7 109.5 . .
P2 O8 Pr1 150.79(10) . 2_565
C16 O9 H9 109.5 . .
Pr1 O11 H111 124.2 . .
Pr1 O11 H112 123.1 . .
H111 O11 H112 102.3 . .
O1 P1 O3 112.94(9) . .
O1 P1 O2 104.66(9) . .
O3 P1 O2 112.36(9) . .
O1 P1 C7 113.15(10) . .
O3 P1 C7 105.18(10) . .
O2 P1 C7 108.63(10) . .
O1 P1 Pr1 52.70(6) . .
O3 P1 Pr1 124.86(6) . .
O2 P1 Pr1 52.20(6) . .
C7 P1 Pr1 129.85(8) . .
O8 P2 O6 115.79(9) . .
O8 P2 O7 109.92(9) . .
O6 P2 O7 107.51(9) . .
O8 P2 C15 111.29(10) . .
O6 P2 C15 107.34(9) . .
O7 P2 C15 104.30(10) . .

loop_
_geom_bond_atom_site_label_1
_geom_bond_atom_site_label_2
_geom_bond_distance
_geom_bond_site_symmetry_2
C1 C6 1.389(3) .
C1 C2 1.391(3) .
C1 C7 1.507(3) .
C2 C3 1.387(3) .
C2 H2 0.9300 .
C3 C4 1.381(3) .
C3 H3 0.9300 .
C4 C5 1.396(3) .
C4 C8 1.489(3) .
C5 C6 1.390(3) .
C5 H5 0.9300 .
C6 H6 0.9300 .
C7 P1 1.802(2) .
C7 H7A 0.9700 .
C7 H7B 0.9700 .
C8 O5 1.264(3) .
C8 O4 1.264(3) .
C9 C14 1.387(3) .
C9 C10 1.396(3) .
C9 C15 1.508(3) .
C10 C11 1.394(3) .
C10 H10 0.9300 .
C11 C12 1.380(3) .
C11 H11 0.9300 .
C12 C13 1.396(3) .
C12 C16 1.487(3) .
C13 C14 1.380(3) .
C13 H13 0.9300 .
C14 H14 0.9300 .
C15 P2 1.799(2) .
C15 H15A 0.9700 .
C15 H15B 0.9700 .
C16 O10 1.256(3) .
C16 O9 1.263(3) .
Pr1 O6 2.3169(15) .
Pr1 O8 2.3586(18) 2_565
Pr1 O3 2.3796(16) 2_675
Pr1 O2 2.4291(15) 2_575
Pr1 O11 2.4924(18) .
Pr1 O2 2.5353(16) .
Pr1 O1 2.5526(18) .
Pr1 P1 3.1692(14) .
O1 P1 1.5207(15) .
O2 P1 1.5457(15) .
O2 Pr1 2.4291(15) 2_575
O3 P1 1.5290(16) .
O3 Pr1 2.3796(16) 2_675
O4 H4 0.8200 .
O6 P2 1.5088(15) .
O7 P2 1.5861(16) .
O7 H7 0.8200 .
O8 P2 1.5016(16) .
O8 Pr1 2.3586(17) 2_565
O9 H9 0.8200 .
O11 H111 0.8646 .
O11 H112 0.8606 .

loop_
_geom_hbond_atom_site_label_D
_geom_hbond_atom_site_label_H
_geom_hbond_atom_site_label_A
_geom_hbond_distance_DH
_geom_hbond_distance_HA
_geom_hbond_distance_DA
_geom_hbond_angle_DHA
_geom_hbond_site_symmetry_A
O4 H4 O10 0.82 1.79 2.570(3) 159.7 2_566
O7 H7 O3 0.82 1.90 2.712(2) 171.4 1_545
O9 H9 O5 0.82 1.88 2.690(3) 167.4 2_566
O11 H111 O7 0.86 2.25 3.094(2) 166.5 1_455
O11 H112 O1 0.86 1.85 2.711(2) 174.1 1_455
